data_4345057
loop_
_publ_author_name
'Kremer, Alexandre B.'
'Andrews, Ryan J.'
'Milner, Matthew J.'
'Zhang, Xu R.'
'Ebrahimi, Tannaz'
'Patrick, Brian O.'
'Diaconescu, Paula L.'
'Mehrkhodavandi, Parisa'

_publ_section_title
;
 A Comparison of Gallium and Indium Alkoxide Complexes as Catalysts for
 Ring-Opening Polymerization of Lactide.
;
_journal_issue 3
_journal_name_full 'Inorganic chemistry'
_journal_page_first 1375
_journal_page_last 1385
_journal_paper_doi 10.1021/acs.inorgchem.6b02433
_journal_volume 56
_journal_year 2017
_chemical_formula_moiety 'C20 H35 Cl2 Ga N2 O'
_chemical_formula_sum 'C20 H35 Cl2 Ga N2 O'
_chemical_formula_weight 460.12
_space_group_crystal_system monoclinic
_space_group_IT_number 14
_space_group_name_Hall '-P 2ybc'
_space_group_name_H-M_alt 'P 1 21/c 1'
_symmetry_space_group_name_Hall '-P 2ybc'
_symmetry_space_group_name_H-M 'P 1 21/c 1'
_atom_sites_solution_hydrogens geom
_audit_creation_date 2016-09-27
_audit_creation_method
;
Olex2 1.2
(compiled 2016.09.09 svn.r3337 for OlexSys, GUI svn.r5227)
;
_cell_angle_alpha 90
_cell_angle_beta 116.298(3)
_cell_angle_gamma 90
_cell_formula_units_Z 8
_cell_length_a 25.2656(14)
_cell_length_b 8.7602(5)
_cell_length_c 22.4718(11)
_cell_measurement_reflns_used 9916
_cell_measurement_temperature 90
_cell_measurement_theta_max 30.00
_cell_measurement_theta_min 2.54
_cell_volume 4459.0(4)
_computing_cell_refinement 'SAINT v8.37A (Bruker, 2015)'
_computing_data_reduction 'SAINT v8.37A (Bruker, 2015)'
_computing_molecular_graphics 'Olex2 (Dolomanov et al., 2009)'
_computing_publication_material 'Olex2 (Dolomanov et al., 2009)'
_computing_structure_refinement 'XL (Sheldrick, 2008)'
_computing_structure_solution 'XT (Sheldrick, 2015)'
_diffrn_ambient_temperature 90
_diffrn_detector_area_resol_mean 7.9
_diffrn_detector_type 'Bruker-Nonius APEXII CCD area detector'
_diffrn_measured_fraction_theta_full 0.989
_diffrn_measured_fraction_theta_max 0.966
_diffrn_measurement_device 'Bruker-Nonius APEXII CCD area detector and D8 diffractometer'
_diffrn_measurement_device_type 'Bruker APEX-II CCD'
_diffrn_measurement_method '\f and \w scans'
_diffrn_radiation_type MoK\a
_diffrn_radiation_wavelength 0.71073
_diffrn_reflns_av_R_equivalents 0.0267
_diffrn_reflns_av_unetI/netI 0.0379
_diffrn_reflns_Laue_measured_fraction_full 0.989
_diffrn_reflns_Laue_measured_fraction_max 0.966
_diffrn_reflns_limit_h_max 35
_diffrn_reflns_limit_h_min -34
_diffrn_reflns_limit_k_max 12
_diffrn_reflns_limit_k_min -9
_diffrn_reflns_limit_l_max 30
_diffrn_reflns_limit_l_min -31
_diffrn_reflns_number 28310
_diffrn_reflns_point_group_measured_fraction_full 0.989
_diffrn_reflns_point_group_measured_fraction_max 0.966
_diffrn_reflns_theta_full 26.000
_diffrn_reflns_theta_max 30.043
_diffrn_reflns_theta_min 1.812
_diffrn_standards_number 0
_exptl_absorpt_coefficient_mu 1.485
_exptl_absorpt_correction_T_max 0.7460
_exptl_absorpt_correction_T_min 0.5885
_exptl_absorpt_correction_type multi-scan
_exptl_absorpt_process_details
;
SADABS-2014/5 (Bruker,2014/5) was used for absorption correction.
wR2(int) was 0.1143 before and 0.0354 after correction.
The Ratio of minimum to maximum transmission is 0.7889.
The \l/2 correction factor is Not present.
;
_exptl_crystal_density_diffrn 1.371
_exptl_crystal_description Rectangular
_exptl_crystal_F_000 1936
_exptl_crystal_size_max 0.64
_exptl_crystal_size_mid 0.44
_exptl_crystal_size_min 0.1
_refine_diff_density_max 0.502
_refine_diff_density_min -0.452
_refine_diff_density_rms 0.068
_refine_ls_extinction_method none
_refine_ls_goodness_of_fit_ref 1.022
_refine_ls_hydrogen_treatment constr
_refine_ls_matrix_type full
_refine_ls_number_parameters 487
_refine_ls_number_reflns 12620
_refine_ls_number_restraints 0
_refine_ls_restrained_S_all 1.022
_refine_ls_R_factor_all 0.0420
_refine_ls_R_factor_gt 0.0314
_refine_ls_shift/su_max 0.003
_refine_ls_shift/su_mean 0.000
_refine_ls_structure_factor_coef Fsqd
_refine_ls_weighting_details 'w=1/[\s^2^(Fo^2^)+(0.0246P)^2^+2.7831P] where P=(Fo^2^+2Fc^2^)/3'
_refine_ls_weighting_scheme calc
_refine_ls_wR_factor_gt 0.0701
_refine_ls_wR_factor_ref 0.0736
_reflns_Friedel_coverage 0.000
_reflns_number_gt 10378
_reflns_number_total 12620
_reflns_threshold_expression 'I > 2\s(I)'
_cod_data_source_file ic6b02433_si_002.cif
_cod_data_source_block pm178
_cod_depositor_comments
;
The following automatic conversions were performed:

'_exptl_absorpt_correction_type' value 'multi scan' changed to
'multi-scan' according to
/usr/data/users/saulius/crontab/automatic-downloads/rss-feeds/ACS/lib/dictionaries/cif_core.dic
dictionary named 'cif_core.dic' version 2.4.2 from 2011-04-26.

Automatic conversion script
Id: cif_fix_values 4268 2015-11-12 08:31:59Z antanas 

 Adding full bibliography for 4345056--4345059.cif.
;
_cod_original_cell_volume 4458.9(4)
_cod_database_code 4345057
_shelx_space_group_comment
;
The symmetry employed for this shelxl refinement is uniquely defined
by the following loop, which should always be used as a source of
symmetry information in preference to the above space-group names.
They are only intended as comments.
;
_shelx_estimated_absorpt_t_max 0.866
_shelx_estimated_absorpt_t_min 0.450
_olex2_refinement_description
;
1. Fixed Uiso
 At 1.2 times of:
  All C(H) groups, All C(H,H) groups
 At 1.5 times of:
  All C(H,H,H) groups
2.a Secondary CH2 refined with riding coordinates:
 C40(H40A,H40B), C5(H5A,H5B), C36(H36A,H36B), C4(H4A,H4B), C3(H3A,H3B),
 C37(H37A,H37B)
2.b Aromatic/amide H refined with riding coordinates:
 C9(H9), C11(H11), C28(H28), C30(H30)
2.c Idealised Me refined as rotating group:
 C6(H6A,H6B,H6C), C38(H38A,H38B,H38C), C35(H35A,H35B,H35C), C14(H14A,H14B,
 H14C), C1(H1A,H1B,H1C), C39(H39A,H39B,H39C), C33(H33A,H33B,H33C), C2(H2A,H2B,
 H2C), C23(H23A,H23B,H23C), C15(H15A,H15B,H15C), C32(H32A,H32B,H32C), C21(H21A,
 H21B,H21C), C24(H24A,H24B,H24C), C16(H16A,H16B,H16C), C19(H19A,H19B,H19C),
 C20(H20A,H20B,H20C), C31(H31A,H31B,H31C), C18(H18A,H18B,H18C)
;
_shelx_shelxl_version_number 2014/7
_olex2_submission_special_instructions 'No special instructions were received'

loop_
_space_group_symop_operation_xyz
'x, y, z'
'-x, y+1/2, -z+1/2'
'-x, -y, -z'
'x, -y-1/2, z-1/2'

loop_
_atom_site_label
_atom_site_type_symbol
_atom_site_fract_x
_atom_site_fract_y
_atom_site_fract_z
_atom_site_U_iso_or_equiv
_atom_site_adp_type
_atom_site_occupancy
_atom_site_site_symmetry_order
_atom_site_calc_flag
_atom_site_refinement_flags_posn
Ga1 Ga 0.47580(2) 0.01063(2) 0.62475(2) 0.01300(4) Uani 1 1 d .
Ga2 Ga 0.02656(2) 0.49698(2) 0.65087(2) 0.01256(4) Uani 1 1 d .
Cl3 Cl -0.00942(2) 0.73883(5) 0.64314(2) 0.02084(9) Uani 1 1 d .
Cl4 Cl 0.08676(2) 0.46036(5) 0.75674(2) 0.02055(9) Uani 1 1 d .
Cl2 Cl 0.50798(2) -0.23518(5) 0.64673(2) 0.02260(9) Uani 1 1 d .
Cl1 Cl 0.42347(2) 0.04912(5) 0.67962(2) 0.02079(9) Uani 1 1 d .
O1 O 0.42920(5) -0.04949(13) 0.53716(5) 0.0159(2) Uani 1 1 d .
O2 O 0.06685(5) 0.56622(13) 0.60395(5) 0.0153(2) Uani 1 1 d .
N4 N 0.02877(6) 0.26322(15) 0.61302(6) 0.0132(3) Uani 1 1 d .
N2 N 0.47513(6) 0.24587(16) 0.58685(6) 0.0139(3) Uani 1 1 d .
N1 N 0.55946(6) 0.08923(17) 0.69724(6) 0.0157(3) Uani 1 1 d .
N3 N -0.05388(6) 0.40908(16) 0.64533(6) 0.0150(3) Uani 1 1 d .
C8 C 0.39070(7) 0.03222(18) 0.48486(7) 0.0126(3) Uani 1 1 d .
C12 C 0.33416(7) -0.02783(17) 0.44215(7) 0.0125(3) Uani 1 1 d .
C26 C 0.10620(7) 0.48975(17) 0.58958(7) 0.0120(3) Uani 1 1 d .
C27 C 0.09095(7) 0.34518(18) 0.55906(7) 0.0120(3) Uani 1 1 d .
C7 C 0.40757(7) 0.17490(18) 0.47050(7) 0.0124(3) Uani 1 1 d .
C9 C 0.37055(7) 0.25693(18) 0.41406(7) 0.0134(3) Uani 1 1 d .
H9 H 0.3831 0.3532 0.4055 0.016 Uiso 1 1 calc R
C25 C 0.16138(7) 0.55544(18) 0.60202(7) 0.0126(3) Uani 1 1 d .
C40 C 0.03324(7) 0.27657(19) 0.54869(7) 0.0139(3) Uani 1 1 d .
H40A H 0.0292 0.1740 0.5286 0.017 Uiso 1 1 calc R
H40B H 0.0005 0.3410 0.5174 0.017 Uiso 1 1 calc R
C11 C 0.29846(7) 0.05887(18) 0.38608(7) 0.0135(3) Uani 1 1 d .
H11 H 0.2606 0.0200 0.3573 0.016 Uiso 1 1 calc R
C10 C 0.31540(7) 0.19974(18) 0.36994(7) 0.0128(3) Uani 1 1 d .
C6 C 0.42663(8) 0.3390(2) 0.58874(8) 0.0196(4) Uani 1 1 d .
H6A H 0.3889 0.2859 0.5645 0.029 Uiso 1 1 calc GR
H6B H 0.4251 0.4384 0.5680 0.029 Uiso 1 1 calc GR
H6C H 0.4339 0.3541 0.6350 0.029 Uiso 1 1 calc GR
C29 C 0.18265(7) 0.33076(18) 0.54905(7) 0.0120(3) Uani 1 1 d .
C5 C 0.46743(7) 0.23587(19) 0.51667(7) 0.0147(3) Uani 1 1 d .
H5A H 0.4725 0.3386 0.5016 0.018 Uiso 1 1 calc R
H5B H 0.4983 0.1683 0.5152 0.018 Uiso 1 1 calc R
C28 C 0.12877(7) 0.26814(18) 0.53942(7) 0.0126(3) Uani 1 1 d .
H28 H 0.1176 0.1708 0.5190 0.015 Uiso 1 1 calc R
C38 C -0.06638(8) 0.4662(2) 0.70043(8) 0.0219(4) Uani 1 1 d .
H38A H -0.0342 0.4362 0.7431 0.033 Uiso 1 1 calc GR
H38B H -0.1036 0.4223 0.6962 0.033 Uiso 1 1 calc GR
H38C H -0.0696 0.5778 0.6981 0.033 Uiso 1 1 calc GR
C36 C -0.02677(7) 0.1822(2) 0.60140(8) 0.0175(3) Uani 1 1 d .
H36A H -0.0195 0.0708 0.6069 0.021 Uiso 1 1 calc R
H36B H -0.0573 0.2014 0.5556 0.021 Uiso 1 1 calc R
C22 C 0.18012(8) 0.71424(18) 0.63433(8) 0.0155(3) Uani 1 1 d .
C30 C 0.19762(7) 0.47307(18) 0.58132(7) 0.0129(3) Uani 1 1 d .
H30 H 0.2348 0.5159 0.5896 0.015 Uiso 1 1 calc R
C34 C 0.22546(7) 0.24831(18) 0.52843(8) 0.0146(3) Uani 1 1 d .
C4 C 0.53268(7) 0.3212(2) 0.62912(8) 0.0184(3) Uani 1 1 d .
H4A H 0.5271 0.4330 0.6295 0.022 Uiso 1 1 calc R
H4B H 0.5613 0.3008 0.6110 0.022 Uiso 1 1 calc R
C35 C 0.07977(8) 0.1730(2) 0.66160(8) 0.0188(3) Uani 1 1 d .
H35A H 0.1166 0.2280 0.6718 0.028 Uiso 1 1 calc GR
H35B H 0.0808 0.0733 0.6424 0.028 Uiso 1 1 calc GR
H35C H 0.0754 0.1586 0.7024 0.028 Uiso 1 1 calc GR
C13 C 0.31465(7) -0.18665(18) 0.45479(8) 0.0144(3) Uani 1 1 d .
C17 C 0.27441(7) 0.28721(18) 0.30664(7) 0.0157(3) Uani 1 1 d .
C14 C 0.35616(8) -0.30979(19) 0.45065(9) 0.0200(4) Uani 1 1 d .
H14A H 0.3547 -0.3084 0.4063 0.030 Uiso 1 1 calc GR
H14B H 0.3437 -0.4102 0.4589 0.030 Uiso 1 1 calc GR
H14C H 0.3966 -0.2893 0.4841 0.030 Uiso 1 1 calc GR
C3 C 0.55611(8) 0.25866(19) 0.69915(8) 0.0182(3) Uani 1 1 d .
H3A H 0.5958 0.3012 0.7269 0.022 Uiso 1 1 calc R
H3B H 0.5296 0.2890 0.7190 0.022 Uiso 1 1 calc R
C1 C 0.57385(8) 0.0285(2) 0.76491(8) 0.0221(4) Uani 1 1 d .
H1A H 0.5441 0.0635 0.7786 0.033 Uiso 1 1 calc GR
H1B H 0.6128 0.0655 0.7966 0.033 Uiso 1 1 calc GR
H1C H 0.5741 -0.0834 0.7639 0.033 Uiso 1 1 calc GR
C37 C -0.04785(8) 0.2392(2) 0.65055(8) 0.0182(3) Uani 1 1 d .
H37A H -0.0864 0.1923 0.6411 0.022 Uiso 1 1 calc R
H37B H -0.0192 0.2101 0.6961 0.022 Uiso 1 1 calc R
C39 C -0.10418(8) 0.4534(2) 0.58118(8) 0.0202(4) Uani 1 1 d .
H39A H -0.1114 0.5633 0.5813 0.030 Uiso 1 1 calc GR
H39B H -0.1397 0.3973 0.5756 0.030 Uiso 1 1 calc GR
H39C H -0.0946 0.4287 0.5445 0.030 Uiso 1 1 calc GR
C33 C 0.19360(8) 0.1258(2) 0.47512(9) 0.0215(4) Uani 1 1 d .
H33A H 0.1806 0.0425 0.4946 0.032 Uiso 1 1 calc GR
H33B H 0.2207 0.0857 0.4585 0.032 Uiso 1 1 calc GR
H33C H 0.1592 0.1714 0.4384 0.032 Uiso 1 1 calc GR
C2 C 0.60683(8) 0.0411(2) 0.67922(8) 0.0205(4) Uani 1 1 d .
H2A H 0.6115 -0.0700 0.6835 0.031 Uiso 1 1 calc GR
H2B H 0.6440 0.0904 0.7090 0.031 Uiso 1 1 calc GR
H2C H 0.5962 0.0711 0.6333 0.031 Uiso 1 1 calc GR
C23 C 0.13923(9) 0.83609(19) 0.58691(9) 0.0228(4) Uani 1 1 d .
H23A H 0.1421 0.8328 0.5449 0.034 Uiso 1 1 calc GR
H23B H 0.1511 0.9373 0.6070 0.034 Uiso 1 1 calc GR
H23C H 0.0984 0.8158 0.5786 0.034 Uiso 1 1 calc GR
C15 C 0.31580(9) -0.1951(2) 0.52420(8) 0.0209(4) Uani 1 1 d .
H15A H 0.3557 -0.1718 0.5584 0.031 Uiso 1 1 calc GR
H15B H 0.3046 -0.2980 0.5315 0.031 Uiso 1 1 calc GR
H15C H 0.2879 -0.1208 0.5267 0.031 Uiso 1 1 calc GR
C32 C 0.25505(8) 0.3597(2) 0.49977(9) 0.0220(4) Uani 1 1 d .
H32A H 0.2247 0.4167 0.4630 0.033 Uiso 1 1 calc GR
H32B H 0.2794 0.3025 0.4836 0.033 Uiso 1 1 calc GR
H32C H 0.2800 0.4311 0.5345 0.033 Uiso 1 1 calc GR
C21 C 0.17699(10) 0.7254(2) 0.70116(8) 0.0258(4) Uani 1 1 d .
H21A H 0.1360 0.7119 0.6938 0.039 Uiso 1 1 calc GR
H21B H 0.1913 0.8258 0.7210 0.039 Uiso 1 1 calc GR
H21C H 0.2017 0.6456 0.7312 0.039 Uiso 1 1 calc GR
C24 C 0.24377(8) 0.7531(2) 0.64775(9) 0.0249(4) Uani 1 1 d .
H24A H 0.2707 0.6749 0.6766 0.037 Uiso 1 1 calc GR
H24B H 0.2547 0.8529 0.6696 0.037 Uiso 1 1 calc GR
H24C H 0.2465 0.7564 0.6056 0.037 Uiso 1 1 calc GR
C16 C 0.25144(8) -0.2266(2) 0.40326(8) 0.0197(3) Uani 1 1 d .
H16A H 0.2240 -0.1485 0.4041 0.030 Uiso 1 1 calc GR
H16B H 0.2402 -0.3262 0.4140 0.030 Uiso 1 1 calc GR
H16C H 0.2499 -0.2305 0.3589 0.030 Uiso 1 1 calc GR
C19 C 0.24630(8) 0.1783(2) 0.24679(8) 0.0211(4) Uani 1 1 d .
H19A H 0.2775 0.1247 0.2405 0.032 Uiso 1 1 calc GR
H19B H 0.2221 0.2371 0.2068 0.032 Uiso 1 1 calc GR
H19C H 0.2214 0.1037 0.2551 0.032 Uiso 1 1 calc GR
C20 C 0.22453(9) 0.3628(2) 0.31791(9) 0.0245(4) Uani 1 1 d .
H20A H 0.2016 0.2839 0.3271 0.037 Uiso 1 1 calc GR
H20B H 0.1986 0.4198 0.2781 0.037 Uiso 1 1 calc GR
H20C H 0.2416 0.4329 0.3557 0.037 Uiso 1 1 calc GR
C31 C 0.27364(8) 0.1720(2) 0.59038(9) 0.0241(4) Uani 1 1 d .
H31A H 0.2934 0.2494 0.6246 0.036 Uiso 1 1 calc GR
H31B H 0.3026 0.1229 0.5787 0.036 Uiso 1 1 calc GR
H31C H 0.2556 0.0950 0.6073 0.036 Uiso 1 1 calc GR
C18 C 0.30791(9) 0.4108(2) 0.28874(9) 0.0268(4) Uani 1 1 d .
H18A H 0.3218 0.4895 0.3233 0.040 Uiso 1 1 calc GR
H18B H 0.2815 0.4572 0.2461 0.040 Uiso 1 1 calc GR
H18C H 0.3418 0.3648 0.2853 0.040 Uiso 1 1 calc GR

loop_
_atom_site_aniso_label
_atom_site_aniso_U_11
_atom_site_aniso_U_22
_atom_site_aniso_U_33
_atom_site_aniso_U_23
_atom_site_aniso_U_13
_atom_site_aniso_U_12
Ga1 0.01453(8) 0.01361(8) 0.01002(7) 0.00148(6) 0.00466(6) 0.00175(7)
Ga2 0.01417(8) 0.01384(8) 0.01181(7) 0.00090(6) 0.00770(7) 0.00255(7)
Cl3 0.0242(2) 0.01583(18) 0.02631(19) -0.00112(15) 0.01465(17) 0.00533(16)
Cl4 0.02010(19) 0.0278(2) 0.01273(16) 0.00117(15) 0.00638(15) 0.00399(17)
Cl2 0.0256(2) 0.01539(18) 0.02097(18) 0.00437(15) 0.00504(16) 0.00486(17)
Cl1 0.01945(19) 0.0289(2) 0.01711(17) 0.00342(16) 0.01086(15) 0.00342(17)
O1 0.0202(6) 0.0125(5) 0.0105(5) 0.0013(4) 0.0027(4) 0.0012(5)
O2 0.0213(6) 0.0120(5) 0.0191(5) 0.0013(4) 0.0147(5) 0.0032(5)
N4 0.0135(6) 0.0143(6) 0.0144(6) 0.0031(5) 0.0086(5) 0.0017(5)
N2 0.0147(6) 0.0147(6) 0.0109(5) -0.0017(5) 0.0046(5) -0.0004(5)
N1 0.0159(7) 0.0194(7) 0.0112(6) 0.0006(5) 0.0054(5) 0.0041(6)
N3 0.0149(6) 0.0187(7) 0.0146(6) 0.0042(5) 0.0092(5) 0.0048(6)
C8 0.0171(7) 0.0117(7) 0.0093(6) 0.0000(5) 0.0060(6) 0.0021(6)
C12 0.0171(7) 0.0104(7) 0.0120(6) 0.0000(5) 0.0083(6) 0.0001(6)
C26 0.0163(7) 0.0110(7) 0.0107(6) 0.0021(5) 0.0079(6) 0.0026(6)
C27 0.0144(7) 0.0131(7) 0.0104(6) 0.0011(5) 0.0073(6) -0.0008(6)
C7 0.0140(7) 0.0134(7) 0.0099(6) -0.0006(5) 0.0055(6) 0.0001(6)
C9 0.0187(8) 0.0099(7) 0.0122(6) 0.0001(5) 0.0074(6) -0.0002(6)
C25 0.0175(7) 0.0116(7) 0.0095(6) 0.0009(5) 0.0066(6) 0.0005(6)
C40 0.0157(7) 0.0146(7) 0.0139(6) -0.0012(6) 0.0088(6) -0.0005(6)
C11 0.0153(7) 0.0127(7) 0.0120(6) -0.0014(6) 0.0056(6) -0.0011(6)
C10 0.0165(7) 0.0112(7) 0.0103(6) 0.0001(5) 0.0057(6) 0.0013(6)
C6 0.0213(8) 0.0183(8) 0.0172(7) -0.0015(6) 0.0065(7) 0.0054(7)
C29 0.0143(7) 0.0114(7) 0.0116(6) 0.0019(5) 0.0070(6) 0.0029(6)
C5 0.0164(7) 0.0149(7) 0.0118(6) -0.0002(6) 0.0054(6) -0.0022(6)
C28 0.0174(7) 0.0098(7) 0.0119(6) -0.0001(5) 0.0076(6) -0.0004(6)
C38 0.0236(9) 0.0288(9) 0.0207(8) 0.0023(7) 0.0165(7) 0.0061(8)
C36 0.0170(8) 0.0156(8) 0.0246(8) 0.0012(6) 0.0135(7) -0.0015(6)
C22 0.0227(8) 0.0110(7) 0.0148(7) -0.0014(6) 0.0103(6) -0.0022(6)
C30 0.0130(7) 0.0139(7) 0.0124(6) 0.0010(5) 0.0062(6) -0.0001(6)
C34 0.0146(7) 0.0128(7) 0.0188(7) 0.0007(6) 0.0097(6) 0.0015(6)
C4 0.0164(8) 0.0170(8) 0.0162(7) -0.0017(6) 0.0021(6) -0.0037(7)
C35 0.0198(8) 0.0192(8) 0.0201(7) 0.0073(6) 0.0113(7) 0.0065(7)
C13 0.0192(8) 0.0099(7) 0.0161(7) -0.0004(6) 0.0095(6) -0.0016(6)
C17 0.0193(8) 0.0125(7) 0.0119(6) 0.0011(6) 0.0038(6) 0.0012(6)
C14 0.0260(9) 0.0121(7) 0.0249(8) -0.0007(6) 0.0140(7) -0.0002(7)
C3 0.0174(8) 0.0182(8) 0.0147(7) -0.0043(6) 0.0032(6) 0.0009(7)
C1 0.0222(9) 0.0307(10) 0.0107(7) 0.0027(7) 0.0048(6) 0.0049(8)
C37 0.0180(8) 0.0183(8) 0.0226(8) 0.0065(7) 0.0130(7) 0.0028(7)
C39 0.0159(8) 0.0256(9) 0.0172(7) 0.0060(7) 0.0056(6) 0.0042(7)
C33 0.0224(9) 0.0200(8) 0.0265(8) -0.0080(7) 0.0148(7) 0.0008(7)
C2 0.0157(8) 0.0258(9) 0.0202(7) -0.0025(7) 0.0081(7) 0.0030(7)
C23 0.0319(10) 0.0112(7) 0.0251(8) 0.0017(7) 0.0124(8) 0.0007(7)
C15 0.0322(10) 0.0150(8) 0.0212(8) -0.0004(6) 0.0169(8) -0.0032(7)
C32 0.0260(9) 0.0182(8) 0.0324(9) 0.0016(7) 0.0225(8) 0.0022(7)
C21 0.0461(12) 0.0165(8) 0.0197(8) -0.0066(7) 0.0191(8) -0.0077(8)
C24 0.0256(9) 0.0192(8) 0.0296(9) -0.0100(7) 0.0120(8) -0.0076(8)
C16 0.0211(8) 0.0148(7) 0.0233(8) -0.0007(6) 0.0099(7) -0.0045(7)
C19 0.0249(9) 0.0192(8) 0.0131(7) -0.0014(6) 0.0028(7) 0.0050(7)
C20 0.0272(9) 0.0233(9) 0.0186(8) 0.0004(7) 0.0061(7) 0.0088(8)
C31 0.0216(9) 0.0238(9) 0.0254(8) 0.0041(7) 0.0090(7) 0.0098(8)
C18 0.0294(10) 0.0239(9) 0.0182(8) 0.0098(7) 0.0024(7) -0.0038(8)

loop_
_atom_type_symbol
_atom_type_description
_atom_type_scat_dispersion_real
_atom_type_scat_dispersion_imag
_atom_type_scat_source
C C 0.0033 0.0016 'International Tables Vol C Tables 4.2.6.8 and 6.1.1.4'
H H 0.0000 0.0000 'International Tables Vol C Tables 4.2.6.8 and 6.1.1.4'
N N 0.0061 0.0033 'International Tables Vol C Tables 4.2.6.8 and 6.1.1.4'
O O 0.0106 0.0060 'International Tables Vol C Tables 4.2.6.8 and 6.1.1.4'
Cl Cl 0.1484 0.1585 'International Tables Vol C Tables 4.2.6.8 and 6.1.1.4'
Ga Ga 0.2307 1.6083 'International Tables Vol C Tables 4.2.6.8 and 6.1.1.4'

loop_
_geom_angle_atom_site_label_1
_geom_angle_atom_site_label_2
_geom_angle_atom_site_label_3
_geom_angle
Cl1 Ga1 Cl2 105.615(19)
Cl1 Ga1 N2 99.68(4)
O1 Ga1 Cl2 87.69(4)
O1 Ga1 Cl1 112.32(4)
O1 Ga1 N2 87.91(5)
O1 Ga1 N1 147.73(6)
N2 Ga1 Cl2 154.08(4)
N1 Ga1 Cl2 90.11(4)
N1 Ga1 Cl1 99.27(4)
N1 Ga1 N2 80.23(5)
Cl4 Ga2 Cl3 106.146(17)
Cl4 Ga2 N4 98.98(3)
O2 Ga2 Cl3 87.35(4)
O2 Ga2 Cl4 111.67(4)
O2 Ga2 N4 88.33(5)
O2 Ga2 N3 146.47(5)
N4 Ga2 Cl3 154.31(4)
N3 Ga2 Cl3 89.63(4)
N3 Ga2 Cl4 101.24(4)
N3 Ga2 N4 80.19(5)
C8 O1 Ga1 129.95(10)
C26 O2 Ga2 128.21(10)
C40 N4 Ga2 108.71(9)
C36 N4 Ga2 108.93(10)
C36 N4 C40 109.56(12)
C36 N4 C35 108.46(13)
C35 N4 Ga2 111.52(10)
C35 N4 C40 109.64(13)
C6 N2 Ga1 111.30(10)
C6 N2 C5 109.64(12)
C6 N2 C4 108.76(13)
C5 N2 Ga1 108.83(9)
C4 N2 Ga1 109.01(9)
C4 N2 C5 109.28(13)
C3 N1 Ga1 107.12(10)
C3 N1 C1 108.46(13)
C1 N1 Ga1 111.97(11)
C2 N1 Ga1 110.25(10)
C2 N1 C3 110.75(14)
C2 N1 C1 108.30(13)
C38 N3 Ga2 112.22(11)
C38 N3 C37 108.68(13)
C37 N3 Ga2 107.13(10)
C39 N3 Ga2 110.23(10)
C39 N3 C38 108.16(13)
C39 N3 C37 110.41(13)
O1 C8 C12 120.77(14)
O1 C8 C7 119.78(14)
C7 C8 C12 119.38(13)
C8 C12 C13 121.07(13)
C11 C12 C8 117.35(14)
C11 C12 C13 121.47(14)
O2 C26 C27 119.34(15)
O2 C26 C25 121.02(14)
C27 C26 C25 119.57(15)
C26 C27 C40 118.27(14)
C28 C27 C26 120.79(15)
C28 C27 C40 120.94(14)
C8 C7 C5 118.23(13)
C9 C7 C8 121.19(14)
C9 C7 C5 120.57(14)
C7 C9 H9 119.5
C7 C9 C10 121.09(15)
C10 C9 H9 119.5
C26 C25 C22 121.93(15)
C30 C25 C26 117.20(14)
C30 C25 C22 120.82(15)
N4 C40 H40A 109.4
N4 C40 H40B 109.4
C27 C40 N4 111.37(12)
C27 C40 H40A 109.4
C27 C40 H40B 109.4
H40A C40 H40B 108.0
C12 C11 H11 118.0
C12 C11 C10 123.96(14)
C10 C11 H11 118.0
C9 C10 C11 116.99(14)
C9 C10 C17 121.84(14)
C11 C10 C17 121.17(14)
N2 C6 H6A 109.5
N2 C6 H6B 109.5
N2 C6 H6C 109.5
H6A C6 H6B 109.5
H6A C6 H6C 109.5
H6B C6 H6C 109.5
C28 C29 C30 116.75(15)
C28 C29 C34 122.63(14)
C30 C29 C34 120.58(15)
N2 C5 H5A 109.3
N2 C5 H5B 109.3
C7 C5 N2 111.59(14)
C7 C5 H5A 109.3
C7 C5 H5B 109.3
H5A C5 H5B 108.0
C27 C28 C29 121.38(14)
C27 C28 H28 119.3
C29 C28 H28 119.3
N3 C38 H38A 109.5
N3 C38 H38B 109.5
N3 C38 H38C 109.5
H38A C38 H38B 109.5
H38A C38 H38C 109.5
H38B C38 H38C 109.5
N4 C36 H36A 109.9
N4 C36 H36B 109.9
N4 C36 C37 108.96(14)
H36A C36 H36B 108.3
C37 C36 H36A 109.9
C37 C36 H36B 109.9
C23 C22 C25 109.13(13)
C23 C22 C21 108.80(15)
C21 C22 C25 112.21(14)
C24 C22 C25 111.61(14)
C24 C22 C23 107.77(15)
C24 C22 C21 107.19(14)
C25 C30 C29 124.26(15)
C25 C30 H30 117.9
C29 C30 H30 117.9
C29 C34 C33 111.55(14)
C29 C34 C32 111.56(13)
C29 C34 C31 108.22(14)
C32 C34 C33 107.48(14)
C32 C34 C31 108.60(15)
C31 C34 C33 109.39(14)
N2 C4 H4A 109.9
N2 C4 H4B 109.9
N2 C4 C3 108.82(14)
H4A C4 H4B 108.3
C3 C4 H4A 109.9
C3 C4 H4B 109.9
N4 C35 H35A 109.5
N4 C35 H35B 109.5
N4 C35 H35C 109.5
H35A C35 H35B 109.5
H35A C35 H35C 109.5
H35B C35 H35C 109.5
C12 C13 C15 111.29(13)
C14 C13 C12 109.85(14)
C14 C13 C15 108.60(13)
C14 C13 C16 107.65(13)
C16 C13 C12 112.05(13)
C16 C13 C15 107.27(14)
C19 C17 C10 111.01(13)
C20 C17 C10 109.04(13)
C20 C17 C19 108.38(14)
C18 C17 C10 111.69(14)
C18 C17 C19 107.61(14)
C18 C17 C20 109.04(15)
C13 C14 H14A 109.5
C13 C14 H14B 109.5
C13 C14 H14C 109.5
H14A C14 H14B 109.5
H14A C14 H14C 109.5
H14B C14 H14C 109.5
N1 C3 C4 109.35(13)
N1 C3 H3A 109.8
N1 C3 H3B 109.8
C4 C3 H3A 109.8
C4 C3 H3B 109.8
H3A C3 H3B 108.3
N1 C1 H1A 109.5
N1 C1 H1B 109.5
N1 C1 H1C 109.5
H1A C1 H1B 109.5
H1A C1 H1C 109.5
H1B C1 H1C 109.5
N3 C37 C36 109.20(14)
N3 C37 H37A 109.8
N3 C37 H37B 109.8
C36 C37 H37A 109.8
C36 C37 H37B 109.8
H37A C37 H37B 108.3
N3 C39 H39A 109.5
N3 C39 H39B 109.5
N3 C39 H39C 109.5
H39A C39 H39B 109.5
H39A C39 H39C 109.5
H39B C39 H39C 109.5
C34 C33 H33A 109.5
C34 C33 H33B 109.5
C34 C33 H33C 109.5
H33A C33 H33B 109.5
H33A C33 H33C 109.5
H33B C33 H33C 109.5
N1 C2 H2A 109.5
N1 C2 H2B 109.5
N1 C2 H2C 109.5
H2A C2 H2B 109.5
H2A C2 H2C 109.5
H2B C2 H2C 109.5
C22 C23 H23A 109.5
C22 C23 H23B 109.5
C22 C23 H23C 109.5
H23A C23 H23B 109.5
H23A C23 H23C 109.5
H23B C23 H23C 109.5
C13 C15 H15A 109.5
C13 C15 H15B 109.5
C13 C15 H15C 109.5
H15A C15 H15B 109.5
H15A C15 H15C 109.5
H15B C15 H15C 109.5
C34 C32 H32A 109.5
C34 C32 H32B 109.5
C34 C32 H32C 109.5
H32A C32 H32B 109.5
H32A C32 H32C 109.5
H32B C32 H32C 109.5
C22 C21 H21A 109.5
C22 C21 H21B 109.5
C22 C21 H21C 109.5
H21A C21 H21B 109.5
H21A C21 H21C 109.5
H21B C21 H21C 109.5
C22 C24 H24A 109.5
C22 C24 H24B 109.5
C22 C24 H24C 109.5
H24A C24 H24B 109.5
H24A C24 H24C 109.5
H24B C24 H24C 109.5
C13 C16 H16A 109.5
C13 C16 H16B 109.5
C13 C16 H16C 109.5
H16A C16 H16B 109.5
H16A C16 H16C 109.5
H16B C16 H16C 109.5
C17 C19 H19A 109.5
C17 C19 H19B 109.5
C17 C19 H19C 109.5
H19A C19 H19B 109.5
H19A C19 H19C 109.5
H19B C19 H19C 109.5
C17 C20 H20A 109.5
C17 C20 H20B 109.5
C17 C20 H20C 109.5
H20A C20 H20B 109.5
H20A C20 H20C 109.5
H20B C20 H20C 109.5
C34 C31 H31A 109.5
C34 C31 H31B 109.5
C34 C31 H31C 109.5
H31A C31 H31B 109.5
H31A C31 H31C 109.5
H31B C31 H31C 109.5
C17 C18 H18A 109.5
C17 C18 H18B 109.5
C17 C18 H18C 109.5
H18A C18 H18B 109.5
H18A C18 H18C 109.5
H18B C18 H18C 109.5

loop_
_geom_bond_atom_site_label_1
_geom_bond_atom_site_label_2
_geom_bond_distance
Ga1 Cl2 2.2773(5)
Ga1 Cl1 2.1969(5)
Ga1 O1 1.8666(11)
Ga1 N2 2.2270(14)
Ga1 N1 2.1317(14)
Ga2 Cl3 2.2815(5)
Ga2 Cl4 2.2068(4)
Ga2 O2 1.8618(12)
Ga2 N4 2.2275(14)
Ga2 N3 2.1248(15)
O1 C8 1.3516(18)
O2 C26 1.351(2)
N4 C40 1.504(2)
N4 C36 1.489(2)
N4 C35 1.493(2)
N2 C6 1.488(2)
N2 C5 1.5036(19)
N2 C4 1.493(2)
N1 C3 1.488(2)
N1 C1 1.496(2)
N1 C2 1.484(2)
N3 C38 1.493(2)
N3 C37 1.496(2)
N3 C39 1.490(2)
C8 C12 1.423(2)
C8 C7 1.404(2)
C12 C11 1.404(2)
C12 C13 1.544(2)
C26 C27 1.410(2)
C26 C25 1.417(2)
C27 C40 1.497(2)
C27 C28 1.392(2)
C7 C9 1.396(2)
C7 C5 1.503(2)
C9 H9 0.9500
C9 C10 1.397(2)
C25 C22 1.543(2)
C25 C30 1.397(2)
C40 H40A 0.9900
C40 H40B 0.9900
C11 H11 0.9500
C11 C10 1.405(2)
C10 C17 1.542(2)
C6 H6A 0.9800
C6 H6B 0.9800
C6 H6C 0.9800
C29 C28 1.393(2)
C29 C30 1.407(2)
C29 C34 1.533(2)
C5 H5A 0.9900
C5 H5B 0.9900
C28 H28 0.9500
C38 H38A 0.9800
C38 H38B 0.9800
C38 H38C 0.9800
C36 H36A 0.9900
C36 H36B 0.9900
C36 C37 1.508(2)
C22 C23 1.538(2)
C22 C21 1.542(2)
C22 C24 1.537(3)
C30 H30 0.9500
C34 C33 1.543(2)
C34 C32 1.534(2)
C34 C31 1.538(2)
C4 H4A 0.9900
C4 H4B 0.9900
C4 C3 1.517(2)
C35 H35A 0.9800
C35 H35B 0.9800
C35 H35C 0.9800
C13 C14 1.536(2)
C13 C15 1.549(2)
C13 C16 1.541(2)
C17 C19 1.542(2)
C17 C20 1.541(3)
C17 C18 1.534(3)
C14 H14A 0.9800
C14 H14B 0.9800
C14 H14C 0.9800
C3 H3A 0.9900
C3 H3B 0.9900
C1 H1A 0.9800
C1 H1B 0.9800
C1 H1C 0.9800
C37 H37A 0.9900
C37 H37B 0.9900
C39 H39A 0.9800
C39 H39B 0.9800
C39 H39C 0.9800
C33 H33A 0.9800
C33 H33B 0.9800
C33 H33C 0.9800
C2 H2A 0.9800
C2 H2B 0.9800
C2 H2C 0.9800
C23 H23A 0.9800
C23 H23B 0.9800
C23 H23C 0.9800
C15 H15A 0.9800
C15 H15B 0.9800
C15 H15C 0.9800
C32 H32A 0.9800
C32 H32B 0.9800
C32 H32C 0.9800
C21 H21A 0.9800
C21 H21B 0.9800
C21 H21C 0.9800
C24 H24A 0.9800
C24 H24B 0.9800
C24 H24C 0.9800
C16 H16A 0.9800
C16 H16B 0.9800
C16 H16C 0.9800
C19 H19A 0.9800
C19 H19B 0.9800
C19 H19C 0.9800
C20 H20A 0.9800
C20 H20B 0.9800
C20 H20C 0.9800
C31 H31A 0.9800
C31 H31B 0.9800
C31 H31C 0.9800
C18 H18A 0.9800
C18 H18B 0.9800
C18 H18C 0.9800

loop_
_geom_torsion_atom_site_label_1
_geom_torsion_atom_site_label_2
_geom_torsion_atom_site_label_3
_geom_torsion_atom_site_label_4
_geom_torsion
Ga1 O1 C8 C12 -134.67(14)
Ga1 O1 C8 C7 48.4(2)
Ga1 N2 C5 C7 66.65(14)
Ga1 N2 C4 C3 -30.71(16)
Ga1 N1 C3 C4 -50.58(16)
Ga2 O2 C26 C27 52.15(18)
Ga2 O2 C26 C25 -130.66(13)
Ga2 N4 C40 C27 66.05(14)
Ga2 N4 C36 C37 -31.09(15)
Ga2 N3 C37 C36 -50.58(14)
Cl3 Ga2 O2 C26 174.50(12)
Cl4 Ga2 O2 C26 68.17(13)
Cl2 Ga1 O1 C8 178.09(14)
Cl1 Ga1 O1 C8 72.15(15)
O1 C8 C12 C11 -175.26(15)
O1 C8 C12 C13 1.0(2)
O1 C8 C7 C9 175.15(15)
O1 C8 C7 C5 -3.3(2)
O2 C26 C27 C40 -4.8(2)
O2 C26 C27 C28 175.50(13)
O2 C26 C25 C22 1.9(2)
O2 C26 C25 C30 -175.55(13)
N4 Ga2 O2 C26 -30.83(13)
N4 C36 C37 N3 54.98(17)
N2 Ga1 O1 C8 -27.46(15)
N2 C4 C3 N1 54.82(19)
N1 Ga1 O1 C8 -95.38(17)
N3 Ga2 O2 C26 -100.18(15)
C8 C12 C11 C10 0.2(2)
C8 C12 C13 C14 -61.60(19)
C8 C12 C13 C15 58.7(2)
C8 C12 C13 C16 178.80(15)
C8 C7 C9 C10 0.0(2)
C8 C7 C5 N2 -56.52(19)
C12 C8 C7 C9 -1.8(2)
C12 C8 C7 C5 179.70(15)
C12 C11 C10 C9 -2.0(2)
C12 C11 C10 C17 178.65(15)
C26 C27 C40 N4 -56.75(18)
C26 C27 C28 C29 -0.1(2)
C26 C25 C22 C23 -65.83(19)
C26 C25 C22 C21 54.8(2)
C26 C25 C22 C24 175.17(14)
C26 C25 C30 C29 0.2(2)
C27 C26 C25 C22 179.09(13)
C27 C26 C25 C30 1.6(2)
C7 C8 C12 C11 1.7(2)
C7 C8 C12 C13 177.95(15)
C7 C9 C10 C11 1.8(2)
C7 C9 C10 C17 -178.80(15)
C9 C7 C5 N2 124.99(16)
C9 C10 C17 C19 137.11(17)
C9 C10 C17 C20 -103.56(18)
C9 C10 C17 C18 17.0(2)
C25 C26 C27 C40 177.96(13)
C25 C26 C27 C28 -1.7(2)
C40 N4 C36 C37 -149.89(13)
C40 C27 C28 C29 -179.77(14)
C11 C12 C13 C14 114.52(17)
C11 C12 C13 C15 -125.18(17)
C11 C12 C13 C16 -5.1(2)
C11 C10 C17 C19 -43.5(2)
C11 C10 C17 C20 75.79(19)
C11 C10 C17 C18 -163.64(16)
C6 N2 C5 C7 -55.29(17)
C6 N2 C4 C3 90.81(16)
C5 N2 C4 C3 -149.53(14)
C5 C7 C9 C10 178.46(15)
C28 C27 C40 N4 122.94(15)
C28 C29 C30 C25 -2.0(2)
C28 C29 C34 C33 21.2(2)
C28 C29 C34 C32 141.37(15)
C28 C29 C34 C31 -99.22(17)
C38 N3 C37 C36 -172.04(13)
C36 N4 C40 C27 -175.01(13)
C22 C25 C30 C29 -177.27(14)
C30 C25 C22 C23 111.53(17)
C30 C25 C22 C21 -127.81(17)
C30 C25 C22 C24 -7.5(2)
C30 C29 C28 C27 1.9(2)
C30 C29 C34 C33 -161.23(14)
C30 C29 C34 C32 -41.02(19)
C30 C29 C34 C31 78.38(18)
C34 C29 C28 C27 179.56(14)
C34 C29 C30 C25 -179.70(14)
C4 N2 C5 C7 -174.41(13)
C35 N4 C40 C27 -56.09(17)
C35 N4 C36 C37 90.47(15)
C13 C12 C11 C10 -176.03(15)
C1 N1 C3 C4 -171.61(14)
C39 N3 C37 C36 69.48(17)
C2 N1 C3 C4 69.68(17)
